data_7111599
loop_
_publ_author_name
'Ni, Chengbao'
'Stich, Troy A.'
'Long, Gary J.'
'Power, Philip P.'

_publ_section_title
;
 Unusual magnetic properties of a two-coordinate heteroleptic linear
 cobalt(ii) complex
;
_journal_issue 25
_journal_name_full 'Chemical Communications'
_journal_page_first 4466
_journal_page_last 4468
_journal_paper_doi 10.1039/c001483d
_journal_volume 46
_journal_year 2010
_chemical_formula_moiety 'C60 H74 Co'
_chemical_formula_sum 'C60 H74 Co'
_chemical_formula_weight 854.12
_chemical_name_systematic
;
?
;
_space_group_IT_number 15
_symmetry_cell_setting monoclinic
_symmetry_space_group_name_Hall '-C 2yc'
_symmetry_space_group_name_H-M 'C 1 2/c 1'
_atom_sites_solution_hydrogens geom
_atom_sites_solution_primary direct
_atom_sites_solution_secondary difmap
_audit_creation_method SHELXL-97
_cell_angle_alpha 90.00
_cell_angle_beta 93.6750(10)
_cell_angle_gamma 90.00
_cell_formula_units_Z 4
_cell_length_a 15.6649(6)
_cell_length_b 15.9068(6)
_cell_length_c 19.7416(8)
_cell_measurement_reflns_used 9993
_cell_measurement_temperature 90(2)
_cell_measurement_theta_max 27.50
_cell_measurement_theta_min 2.56
_cell_volume 4909.1(3)
_computing_cell_refinement 'Bruker SAINT'
_computing_data_collection 'Bruker APEX2'
_computing_data_reduction 'Bruker SAINT'
_computing_molecular_graphics 'Bruker SHELXTL'
_computing_publication_material 'Bruker SHELXTL'
_computing_structure_refinement 'SHELXL-97 (Sheldrick, 2008)'
_computing_structure_solution 'SHELXS-97 (Sheldrick, 2008)'
_diffrn_ambient_temperature 90(2)
_diffrn_measured_fraction_theta_full 0.999
_diffrn_measured_fraction_theta_max 0.999
_diffrn_measurement_device_type 'Bruker APEX-II CCD'
_diffrn_measurement_method '\f and \w scans'
_diffrn_radiation_monochromator graphite
_diffrn_radiation_source 'fine-focus sealed tube'
_diffrn_radiation_type MoK\a
_diffrn_radiation_wavelength 0.71073
_diffrn_reflns_av_R_equivalents 0.0160
_diffrn_reflns_av_sigmaI/netI 0.0146
_diffrn_reflns_limit_h_max 20
_diffrn_reflns_limit_h_min -20
_diffrn_reflns_limit_k_max 20
_diffrn_reflns_limit_k_min -18
_diffrn_reflns_limit_l_max 25
_diffrn_reflns_limit_l_min -25
_diffrn_reflns_number 18454
_diffrn_reflns_theta_full 27.50
_diffrn_reflns_theta_max 27.50
_diffrn_reflns_theta_min 1.83
_exptl_absorpt_coefficient_mu 0.387
_exptl_absorpt_correction_T_max 0.9551
_exptl_absorpt_correction_T_min 0.8272
_exptl_absorpt_correction_type multi-scan
_exptl_absorpt_process_details 'SADABS, 2008'
_exptl_crystal_colour dark_green
_exptl_crystal_density_diffrn 1.156
_exptl_crystal_density_method 'not measured'
_exptl_crystal_description plate
_exptl_crystal_F_000 1844
_exptl_crystal_size_max 0.51
_exptl_crystal_size_mid 0.24
_exptl_crystal_size_min 0.12
_refine_diff_density_max 0.812
_refine_diff_density_min -0.298
_refine_diff_density_rms 0.054
_refine_ls_extinction_method none
_refine_ls_goodness_of_fit_ref 1.060
_refine_ls_hydrogen_treatment constr
_refine_ls_matrix_type full
_refine_ls_number_parameters 284
_refine_ls_number_reflns 5641
_refine_ls_number_restraints 0
_refine_ls_restrained_S_all 1.060
_refine_ls_R_factor_all 0.0442
_refine_ls_R_factor_gt 0.0408
_refine_ls_shift/su_max 0.000
_refine_ls_shift/su_mean 0.000
_refine_ls_structure_factor_coef Fsqd
_refine_ls_weighting_details 'calc w=1/[\s^2^(Fo^2^)+(0.0536P)^2^+6.4491P] where P=(Fo^2^+2Fc^2^)/3'
_refine_ls_weighting_scheme calc
_refine_ls_wR_factor_gt 0.1079
_refine_ls_wR_factor_ref 0.1099
_reflns_number_gt 5184
_reflns_number_total 5641
_reflns_threshold_expression >2sigma(I)
_cod_data_source_file C001483Dsup1.cif
_cod_data_source_block cbn264fmi
_cod_depositor_comments
;
The following automatic conversions were performed:

'_symmetry_cell_setting' value 'Monoclinic' changed to 'monoclinic'
according to /home/saulius/struct/CIF-dictionaries/cif_core.dic
dictionary named 'cif_core.dic' version 2.4.2 from 2011-04-26.

Automatic conversion script
Id: cif_fix_values 1891 2012-01-12 08:04:46Z andrius 
;
_cod_original_sg_symbol_H-M C2/c
_cod_database_code 7111599

loop_
_symmetry_equiv_pos_as_xyz
'x, y, z'
'-x, y, -z+1/2'
'x+1/2, y+1/2, z'
'-x+1/2, y+1/2, -z+1/2'
'-x, -y, -z'
'x, -y, z-1/2'
'-x+1/2, -y+1/2, -z'
'x+1/2, -y+1/2, z-1/2'

loop_
_atom_site_label
_atom_site_type_symbol
_atom_site_fract_x
_atom_site_fract_y
_atom_site_fract_z
_atom_site_U_iso_or_equiv
_atom_site_adp_type
_atom_site_occupancy
_atom_site_symmetry_multiplicity
_atom_site_calc_flag
_atom_site_refinement_flags
Co1 Co 0.5000 0.751141(17) 0.7500 0.02042(9) Uani 1 2 d S
C1 C 0.42575(9) 0.72843(9) 0.66488(7) 0.0182(3) Uani 1 1 d .
C2 C 0.43959(9) 0.67451(9) 0.60939(7) 0.0184(3) Uani 1 1 d .
C3 C 0.37095(9) 0.64679(10) 0.56605(7) 0.0232(3) Uani 1 1 d .
H3A H 0.3811 0.6078 0.5310 0.028 Uiso 1 1 calc R
C4 C 0.28826(10) 0.67538(11) 0.57347(8) 0.0266(3) Uani 1 1 d .
H4A H 0.2418 0.6542 0.5452 0.032 Uiso 1 1 calc R
C5 C 0.27447(10) 0.73476(10) 0.62238(8) 0.0247(3) Uani 1 1 d .
H5A H 0.2190 0.7582 0.6253 0.030 Uiso 1 1 calc R
C6 C 0.34177(9) 0.76090(9) 0.66782(7) 0.0202(3) Uani 1 1 d .
C7 C 0.52622(9) 0.65234(9) 0.58510(7) 0.0197(3) Uani 1 1 d .
C8 C 0.56078(9) 0.70696(10) 0.53738(7) 0.0226(3) Uani 1 1 d .
C9 C 0.63324(10) 0.68118(12) 0.50495(8) 0.0293(3) Uani 1 1 d .
H9A H 0.6580 0.7182 0.4739 0.035 Uiso 1 1 calc R
C10 C 0.66951(10) 0.60273(12) 0.51725(8) 0.0320(4) Uani 1 1 d .
H10A H 0.7169 0.5851 0.4931 0.038 Uiso 1 1 calc R
C11 C 0.63635(10) 0.55030(11) 0.56475(8) 0.0285(3) Uani 1 1 d .
H11A H 0.6621 0.4970 0.5738 0.034 Uiso 1 1 calc R
C12 C 0.56543(9) 0.57445(10) 0.59981(7) 0.0223(3) Uani 1 1 d .
C13 C 0.51914(10) 0.79076(10) 0.51821(8) 0.0249(3) Uani 1 1 d .
H13A H 0.4735 0.8012 0.5503 0.030 Uiso 1 1 calc R
C14 C 0.47594(11) 0.78789(11) 0.44635(9) 0.0327(4) Uani 1 1 d .
H14A H 0.4338 0.7423 0.4434 0.049 Uiso 1 1 calc R
H14B H 0.5192 0.7780 0.4135 0.049 Uiso 1 1 calc R
H14C H 0.4472 0.8415 0.4362 0.049 Uiso 1 1 calc R
C15 C 0.58241(13) 0.86379(12) 0.52545(10) 0.0379(4) Uani 1 1 d .
H15A H 0.6090 0.8647 0.5717 0.057 Uiso 1 1 calc R
H15B H 0.5521 0.9168 0.5162 0.057 Uiso 1 1 calc R
H15C H 0.6267 0.8566 0.4931 0.057 Uiso 1 1 calc R
C16 C 0.53272(10) 0.51522(10) 0.65236(8) 0.0252(3) Uani 1 1 d .
H16A H 0.4856 0.5442 0.6750 0.030 Uiso 1 1 calc R
C17 C 0.49645(19) 0.43573(14) 0.61918(12) 0.0568(6) Uani 1 1 d .
H17A H 0.4769 0.3979 0.6541 0.085 Uiso 1 1 calc R
H17B H 0.5409 0.4078 0.5947 0.085 Uiso 1 1 calc R
H17C H 0.4482 0.4502 0.5873 0.085 Uiso 1 1 calc R
C18 C 0.60341(12) 0.49386(14) 0.70685(10) 0.0417(5) Uani 1 1 d .
H18A H 0.5799 0.4584 0.7417 0.062 Uiso 1 1 calc R
H18B H 0.6261 0.5459 0.7277 0.062 Uiso 1 1 calc R
H18C H 0.6495 0.4636 0.6860 0.062 Uiso 1 1 calc R
C19 C 0.32395(9) 0.82929(9) 0.71751(7) 0.0217(3) Uani 1 1 d .
C20 C 0.26785(10) 0.81429(10) 0.76935(8) 0.0268(3) Uani 1 1 d .
C21 C 0.25191(11) 0.87945(11) 0.81435(8) 0.0305(3) Uani 1 1 d .
H21A H 0.2165 0.8692 0.8508 0.037 Uiso 1 1 calc R
C22 C 0.28692(11) 0.95877(11) 0.80677(9) 0.0311(3) Uani 1 1 d .
H22A H 0.2759 1.0022 0.8381 0.037 Uiso 1 1 calc R
C23 C 0.33816(11) 0.97449(10) 0.75316(9) 0.0294(3) Uani 1 1 d .
H23A H 0.3601 1.0295 0.7473 0.035 Uiso 1 1 calc R
C24 C 0.35790(10) 0.91121(10) 0.70796(8) 0.0240(3) Uani 1 1 d .
C25 C 0.22109(11) 0.73040(11) 0.77567(8) 0.0284(3) Uani 1 1 d .
H25 H 0.2441 0.6905 0.7422 0.034 Uiso 1 1 calc R
C26 C 0.12427(11) 0.73927(12) 0.75841(10) 0.0348(4) Uani 1 1 d .
H26A H 0.0972 0.6838 0.7598 0.052 Uiso 1 1 calc R
H26B H 0.1145 0.7633 0.7129 0.052 Uiso 1 1 calc R
H26C H 0.0995 0.7764 0.7916 0.052 Uiso 1 1 calc R
C27 C 0.23840(12) 0.69295(12) 0.84606(9) 0.0364(4) Uani 1 1 d .
H27A H 0.3003 0.6893 0.8566 0.055 Uiso 1 1 calc R
H27B H 0.2133 0.6366 0.8473 0.055 Uiso 1 1 calc R
H27C H 0.2128 0.7288 0.8796 0.055 Uiso 1 1 calc R
C28 C 0.40847(10) 0.93134(10) 0.64606(8) 0.0266(3) Uani 1 1 d .
H28A H 0.4479 0.8831 0.6393 0.032 Uiso 1 1 calc R
C29 C 0.46276(12) 1.01069(11) 0.65234(10) 0.0353(4) Uani 1 1 d .
H29A H 0.4988 1.0144 0.6137 0.053 Uiso 1 1 calc R
H29B H 0.4991 1.0087 0.6946 0.053 Uiso 1 1 calc R
H29C H 0.4253 1.0600 0.6528 0.053 Uiso 1 1 calc R
C30 C 0.34801(12) 0.93825(12) 0.58217(9) 0.0345(4) Uani 1 1 d .
H30A H 0.3142 0.8866 0.5766 0.052 Uiso 1 1 calc R
H30B H 0.3816 0.9463 0.5424 0.052 Uiso 1 1 calc R
H30C H 0.3096 0.9863 0.5866 0.052 Uiso 1 1 calc R

loop_
_atom_site_aniso_label
_atom_site_aniso_U_11
_atom_site_aniso_U_22
_atom_site_aniso_U_33
_atom_site_aniso_U_23
_atom_site_aniso_U_13
_atom_site_aniso_U_12
Co1 0.02318(15) 0.02320(15) 0.01476(14) 0.000 0.00031(10) 0.000
C1 0.0209(6) 0.0180(6) 0.0159(6) 0.0034(5) 0.0023(5) 0.0002(5)
C2 0.0200(6) 0.0183(6) 0.0172(6) 0.0029(5) 0.0036(5) -0.0001(5)
C3 0.0243(7) 0.0255(7) 0.0201(7) -0.0030(5) 0.0044(5) -0.0023(6)
C4 0.0199(7) 0.0353(8) 0.0244(7) -0.0010(6) 0.0001(5) -0.0039(6)
C5 0.0184(7) 0.0311(8) 0.0249(7) 0.0023(6) 0.0038(5) 0.0025(6)
C6 0.0232(7) 0.0205(7) 0.0175(6) 0.0031(5) 0.0049(5) 0.0017(5)
C7 0.0188(6) 0.0243(7) 0.0161(6) -0.0014(5) 0.0018(5) -0.0008(5)
C8 0.0215(7) 0.0287(8) 0.0175(6) 0.0010(6) 0.0017(5) -0.0010(6)
C9 0.0234(7) 0.0426(9) 0.0225(7) 0.0053(7) 0.0070(6) -0.0017(6)
C10 0.0228(7) 0.0473(10) 0.0267(8) -0.0006(7) 0.0080(6) 0.0054(7)
C11 0.0236(7) 0.0332(8) 0.0287(8) -0.0011(6) 0.0032(6) 0.0068(6)
C12 0.0205(7) 0.0262(7) 0.0203(7) -0.0007(5) 0.0019(5) 0.0014(5)
C13 0.0279(7) 0.0254(7) 0.0217(7) 0.0046(6) 0.0049(6) -0.0025(6)
C14 0.0360(9) 0.0322(9) 0.0293(8) 0.0052(7) -0.0036(7) 0.0003(7)
C15 0.0436(10) 0.0335(9) 0.0363(9) 0.0020(7) 0.0007(8) -0.0115(8)
C16 0.0272(7) 0.0228(7) 0.0261(7) 0.0024(6) 0.0058(6) 0.0040(6)
C17 0.0914(18) 0.0364(11) 0.0438(11) -0.0054(9) 0.0137(11) -0.0268(11)
C18 0.0357(9) 0.0580(12) 0.0320(9) 0.0156(8) 0.0076(7) 0.0160(9)
C19 0.0224(7) 0.0232(7) 0.0195(7) 0.0018(5) 0.0020(5) 0.0055(5)
C20 0.0303(8) 0.0275(8) 0.0234(7) 0.0024(6) 0.0067(6) 0.0071(6)
C21 0.0361(8) 0.0339(9) 0.0222(7) 0.0000(6) 0.0076(6) 0.0098(7)
C22 0.0359(9) 0.0307(8) 0.0265(8) -0.0064(6) 0.0014(6) 0.0093(7)
C23 0.0320(8) 0.0246(8) 0.0314(8) -0.0016(6) 0.0007(6) 0.0026(6)
C24 0.0246(7) 0.0248(7) 0.0225(7) 0.0023(6) 0.0001(5) 0.0040(6)
C25 0.0291(8) 0.0303(8) 0.0263(8) 0.0026(6) 0.0071(6) 0.0043(6)
C26 0.0264(8) 0.0383(9) 0.0400(10) 0.0052(7) 0.0028(7) 0.0037(7)
C27 0.0400(9) 0.0403(10) 0.0296(9) 0.0075(7) 0.0074(7) 0.0036(8)
C28 0.0287(8) 0.0240(7) 0.0276(8) 0.0043(6) 0.0039(6) 0.0020(6)
C29 0.0356(9) 0.0325(9) 0.0382(9) 0.0056(7) 0.0043(7) -0.0040(7)
C30 0.0389(9) 0.0360(9) 0.0282(8) 0.0077(7) -0.0001(7) -0.0033(7)

loop_
_atom_type_symbol
_atom_type_description
_atom_type_scat_dispersion_real
_atom_type_scat_dispersion_imag
_atom_type_scat_source
C C 0.0033 0.0016 'International Tables Vol C Tables 4.2.6.8 and 6.1.1.4'
H H 0.0000 0.0000 'International Tables Vol C Tables 4.2.6.8 and 6.1.1.4'
Co Co 0.3494 0.9721 'International Tables Vol C Tables 4.2.6.8 and 6.1.1.4'

loop_
_geom_angle_atom_site_label_1
_geom_angle_atom_site_label_2
_geom_angle_atom_site_label_3
_geom_angle
_geom_angle_site_symmetry_3
C1 Co1 C1 159.34(8) 2_656
C6 C1 C2 116.10(13) .
C6 C1 Co1 112.84(10) .
C2 C1 Co1 130.09(10) .
C3 C2 C1 120.81(13) .
C3 C2 C7 113.74(12) .
C1 C2 C7 124.85(12) .
C4 C3 C2 121.10(14) .
C4 C3 H3A 119.5 .
C2 C3 H3A 119.5 .
C5 C4 C3 119.17(14) .
C5 C4 H4A 120.4 .
C3 C4 H4A 120.4 .
C4 C5 C6 120.42(14) .
C4 C5 H5A 119.8 .
C6 C5 H5A 119.8 .
C5 C6 C1 121.81(13) .
C5 C6 C19 117.94(13) .
C1 C6 C19 120.13(13) .
C12 C7 C8 119.89(13) .
C12 C7 C2 122.03(13) .
C8 C7 C2 117.28(13) .
C9 C8 C7 118.74(14) .
C9 C8 C13 119.36(13) .
C7 C8 C13 121.84(13) .
C10 C9 C8 121.25(15) .
C10 C9 H9A 119.4 .
C8 C9 H9A 119.4 .
C11 C10 C9 119.66(14) .
C11 C10 H10A 120.2 .
C9 C10 H10A 120.2 .
C10 C11 C12 121.00(15) .
C10 C11 H11A 119.5 .
C12 C11 H11A 119.5 .
C11 C12 C7 119.35(14) .
C11 C12 C16 118.82(14) .
C7 C12 C16 121.83(13) .
C8 C13 C15 112.20(14) .
C8 C13 C14 111.15(13) .
C15 C13 C14 110.76(13) .
C8 C13 H13A 107.5 .
C15 C13 H13A 107.5 .
C14 C13 H13A 107.5 .
C13 C14 H14A 109.5 .
C13 C14 H14B 109.5 .
H14A C14 H14B 109.5 .
C13 C14 H14C 109.5 .
H14A C14 H14C 109.5 .
H14B C14 H14C 109.5 .
C13 C15 H15A 109.5 .
C13 C15 H15B 109.5 .
H15A C15 H15B 109.5 .
C13 C15 H15C 109.5 .
H15A C15 H15C 109.5 .
H15B C15 H15C 109.5 .
C12 C16 C17 110.87(14) .
C12 C16 C18 110.97(14) .
C17 C16 C18 110.62(17) .
C12 C16 H16A 108.1 .
C17 C16 H16A 108.1 .
C18 C16 H16A 108.1 .
C16 C17 H17A 109.5 .
C16 C17 H17B 109.5 .
H17A C17 H17B 109.5 .
C16 C17 H17C 109.5 .
H17A C17 H17C 109.5 .
H17B C17 H17C 109.5 .
C16 C18 H18A 109.5 .
C16 C18 H18B 109.5 .
H18A C18 H18B 109.5 .
C16 C18 H18C 109.5 .
H18A C18 H18C 109.5 .
H18B C18 H18C 109.5 .
C20 C19 C24 120.38(14) .
C20 C19 C6 120.08(14) .
C24 C19 C6 119.29(13) .
C21 C20 C19 118.71(15) .
C21 C20 C25 119.24(14) .
C19 C20 C25 122.00(14) .
C22 C21 C20 121.18(15) .
C22 C21 H21A 119.4 .
C20 C21 H21A 119.4 .
C21 C22 C23 119.78(15) .
C21 C22 H22A 120.1 .
C23 C22 H22A 120.1 .
C22 C23 C24 121.34(16) .
C22 C23 H23A 119.3 .
C24 C23 H23A 119.3 .
C23 C24 C19 118.43(14) .
C23 C24 C28 120.48(14) .
C19 C24 C28 120.88(13) .
C27 C25 C20 110.97(15) .
C27 C25 C26 110.72(14) .
C20 C25 C26 111.82(14) .
C27 C25 H25 107.7 .
C20 C25 H25 107.7 .
C26 C25 H25 107.7 .
C25 C26 H26A 109.5 .
C25 C26 H26B 109.5 .
H26A C26 H26B 109.5 .
C25 C26 H26C 109.5 .
H26A C26 H26C 109.5 .
H26B C26 H26C 109.5 .
C25 C27 H27A 109.5 .
C25 C27 H27B 109.5 .
H27A C27 H27B 109.5 .
C25 C27 H27C 109.5 .
H27A C27 H27C 109.5 .
H27B C27 H27C 109.5 .
C29 C28 C30 108.68(14) .
C29 C28 C24 115.02(14) .
C30 C28 C24 110.34(13) .
C29 C28 H28A 107.5 .
C30 C28 H28A 107.5 .
C24 C28 H28A 107.5 .
C28 C29 H29A 109.5 .
C28 C29 H29B 109.5 .
H29A C29 H29B 109.5 .
C28 C29 H29C 109.5 .
H29A C29 H29C 109.5 .
H29B C29 H29C 109.5 .
C28 C30 H30A 109.5 .
C28 C30 H30B 109.5 .
H30A C30 H30B 109.5 .
C28 C30 H30C 109.5 .
H30A C30 H30C 109.5 .
H30B C30 H30C 109.5 .

loop_
_geom_bond_atom_site_label_1
_geom_bond_atom_site_label_2
_geom_bond_distance
_geom_bond_site_symmetry_2
Co1 C1 2.0141(14) .
Co1 C1 2.0141(14) 2_656
C1 C6 1.418(2) .
C1 C2 1.4188(19) .
C2 C3 1.402(2) .
C2 C7 1.5097(19) .
C3 C4 1.389(2) .
C3 H3A 0.9500 .
C4 C5 1.378(2) .
C4 H4A 0.9500 .
C5 C6 1.403(2) .
C5 H5A 0.9500 .
C6 C19 1.503(2) .
C7 C12 1.405(2) .
C7 C8 1.415(2) .
C8 C9 1.400(2) .
C8 C13 1.521(2) .
C9 C10 1.386(3) .
C9 H9A 0.9500 .
C10 C11 1.381(2) .
C10 H10A 0.9500 .
C11 C12 1.400(2) .
C11 H11A 0.9500 .
C12 C16 1.515(2) .
C13 C15 1.528(2) .
C13 C14 1.533(2) .
C13 H13A 1.0000 .
C14 H14A 0.9800 .
C14 H14B 0.9800 .
C14 H14C 0.9800 .
C15 H15A 0.9800 .
C15 H15B 0.9800 .
C15 H15C 0.9800 .
C16 C17 1.518(3) .
C16 C18 1.532(2) .
C16 H16A 1.0000 .
C17 H17A 0.9800 .
C17 H17B 0.9800 .
C17 H17C 0.9800 .
C18 H18A 0.9800 .
C18 H18B 0.9800 .
C18 H18C 0.9800 .
C19 C20 1.411(2) .
C19 C24 1.425(2) .
C20 C21 1.398(2) .
C20 C25 1.531(2) .
C21 C22 1.388(3) .
C21 H21A 0.9500 .
C22 C23 1.391(2) .
C22 H22A 0.9500 .
C23 C24 1.393(2) .
C23 H23A 0.9500 .
C24 C28 1.532(2) .
C25 C27 1.520(2) .
C25 C26 1.539(2) .
C25 H25 1.0000 .
C26 H26A 0.9800 .
C26 H26B 0.9800 .
C26 H26C 0.9800 .
C27 H27A 0.9800 .
C27 H27B 0.9800 .
C27 H27C 0.9800 .
C28 C29 1.523(2) .
C28 C30 1.532(2) .
C28 H28A 1.0000 .
C29 H29A 0.9800 .
C29 H29B 0.9800 .
C29 H29C 0.9800 .
C30 H30A 0.9800 .
C30 H30B 0.9800 .
C30 H30C 0.9800 .

loop_
_geom_torsion_atom_site_label_1
_geom_torsion_atom_site_label_2
_geom_torsion_atom_site_label_3
_geom_torsion_atom_site_label_4
_geom_torsion
_geom_torsion_site_symmetry_1
C1 Co1 C1 C6 118.59(10) 2_656
C1 Co1 C1 C2 -49.48(12) 2_656
C6 C1 C2 C3 -8.3(2) .
Co1 C1 C2 C3 159.44(11) .
C6 C1 C2 C7 162.25(13) .
Co1 C1 C2 C7 -30.0(2) .
C1 C2 C3 C4 4.1(2) .
C7 C2 C3 C4 -167.44(14) .
C2 C3 C4 C5 2.9(2) .
C3 C4 C5 C6 -5.3(2) .
C4 C5 C6 C1 0.7(2) .
C4 C5 C6 C19 176.68(14) .
C2 C1 C6 C5 6.0(2) .
Co1 C1 C6 C5 -163.84(12) .
C2 C1 C6 C19 -169.90(12) .
Co1 C1 C6 C19 20.25(16) .
C3 C2 C7 C12 -85.82(17) .
C1 C2 C7 C12 103.03(17) .
C3 C2 C7 C8 83.90(16) .
C1 C2 C7 C8 -87.25(17) .
C12 C7 C8 C9 0.9(2) .
C2 C7 C8 C9 -169.02(13) .
C12 C7 C8 C13 178.17(13) .
C2 C7 C8 C13 8.2(2) .
C7 C8 C9 C10 2.0(2) .
C13 C8 C9 C10 -175.28(15) .
C8 C9 C10 C11 -3.2(3) .
C9 C10 C11 C12 1.3(3) .
C10 C11 C12 C7 1.6(2) .
C10 C11 C12 C16 -178.82(15) .
C8 C7 C12 C11 -2.7(2) .
C2 C7 C12 C11 166.74(14) .
C8 C7 C12 C16 177.74(13) .
C2 C7 C12 C16 -12.8(2) .
C9 C8 C13 C15 -55.25(19) .
C7 C8 C13 C15 127.53(15) .
C9 C8 C13 C14 69.39(19) .
C7 C8 C13 C14 -107.83(16) .
C11 C12 C16 C17 -66.5(2) .
C7 C12 C16 C17 113.06(19) .
C11 C12 C16 C18 56.9(2) .
C7 C12 C16 C18 -123.59(16) .
C5 C6 C19 C20 67.00(19) .
C1 C6 C19 C20 -116.93(16) .
C5 C6 C19 C24 -107.28(16) .
C1 C6 C19 C24 68.79(18) .
C24 C19 C20 C21 -5.1(2) .
C6 C19 C20 C21 -179.35(14) .
C24 C19 C20 C25 172.06(14) .
C6 C19 C20 C25 -2.2(2) .
C19 C20 C21 C22 3.1(2) .
C25 C20 C21 C22 -174.21(15) .
C20 C21 C22 C23 0.7(3) .
C21 C22 C23 C24 -2.4(3) .
C22 C23 C24 C19 0.3(2) .
C22 C23 C24 C28 175.14(15) .
C20 C19 C24 C23 3.5(2) .
C6 C19 C24 C23 177.75(14) .
C20 C19 C24 C28 -171.32(14) .
C6 C19 C24 C28 2.9(2) .
C21 C20 C25 C27 -57.6(2) .
C19 C20 C25 C27 125.21(16) .
C21 C20 C25 C26 66.6(2) .
C19 C20 C25 C26 -110.63(17) .
C23 C24 C28 C29 22.8(2) .
C19 C24 C28 C29 -162.51(14) .
C23 C24 C28 C30 -100.58(17) .
C19 C24 C28 C30 74.12(18) .
